data_4001815
loop_
_publ_author_name
'Morris, Collin D.'
'Li, Hao'
'Jin, Hosub'
'Malliakas, Christos D.'
'Peters, John A.'
'Trikalitis, Pantelis N.'
'Freeman, Arthur J.'
'Wessels, Bruce W.'
'Kanatzidis, Mercouri G.'

_publ_section_title
;
 Cs2MIIMIV3Q8(Q = S, Se, Te): An Extensive Family of Layered
 Semiconductors with Diverse Band Gaps
;
_journal_issue 16
_journal_name_full 'Chemistry of Materials'
_journal_page_first 3344
_journal_paper_doi 10.1021/cm401817r
_journal_volume 25
_journal_year 2013
_chemical_formula_moiety 'Hg Se8 Sn3, 2(Cs)'
_chemical_formula_sum 'Cs2 Hg Se8 Sn3'
_chemical_formula_weight 1454.16
_chemical_name_systematic
; 
 ? 
;
_space_group_IT_number 19
_symmetry_cell_setting orthorhombic
_symmetry_space_group_name_Hall 'P 2ac 2ab'
_symmetry_space_group_name_H-M 'P 21 21 21'
_atom_sites_solution_primary direct
_atom_sites_solution_secondary difmap
_audit_creation_method SHELXL-97
_cell_angle_alpha 90.00
_cell_angle_beta 90.00
_cell_angle_gamma 90.00
_cell_formula_units_Z 4
_cell_length_a 7.9196(3)
_cell_length_b 12.6657(7)
_cell_length_c 18.5375(9)
_cell_measurement_reflns_used 6752
_cell_measurement_temperature 293(2)
_cell_measurement_theta_max 31.71
_cell_measurement_theta_min 2.72
_cell_volume 1859.45(15)
_computing_cell_refinement 'STOE X-AREA'
_computing_data_collection 'STOE X-AREA'
_computing_data_reduction 'STOE X-RED'
_computing_structure_refinement 'SHELXL-97 (Sheldrick, 2008)'
_computing_structure_solution 'SHELXS-97 (Sheldrick, 2008)'
_diffrn_ambient_temperature 293(2)
_diffrn_detector_area_resol_mean 6.67
_diffrn_measured_fraction_theta_full 0.992
_diffrn_measured_fraction_theta_max 0.992
_diffrn_measurement_device_type 'STOE IPDS 2'
_diffrn_measurement_method w-scans
_diffrn_radiation_monochromator graphite
_diffrn_radiation_source 'fine-focus sealed tube'
_diffrn_radiation_type MoK\a
_diffrn_radiation_wavelength 0.71073
_diffrn_reflns_av_R_equivalents 0.0467
_diffrn_reflns_av_sigmaI/netI 0.0512
_diffrn_reflns_limit_h_max 10
_diffrn_reflns_limit_h_min -8
_diffrn_reflns_limit_k_max 14
_diffrn_reflns_limit_k_min -16
_diffrn_reflns_limit_l_max 24
_diffrn_reflns_limit_l_min -16
_diffrn_reflns_number 6264
_diffrn_reflns_theta_full 27.50
_diffrn_reflns_theta_max 27.50
_diffrn_reflns_theta_min 2.72
_exptl_absorpt_coefficient_mu 31.702
_exptl_absorpt_correction_T_max 0.1713
_exptl_absorpt_correction_T_min 0.0584
_exptl_absorpt_correction_type integration
_exptl_crystal_colour red
_exptl_crystal_density_diffrn 5.194
_exptl_crystal_density_method 'not measured'
_exptl_crystal_description plate
_exptl_crystal_F_000 2448
_exptl_crystal_size_max 0.1934
_exptl_crystal_size_mid 0.160
_exptl_crystal_size_min 0.0654
_refine_diff_density_max 1.952
_refine_diff_density_min -1.420
_refine_diff_density_rms 0.320
_refine_ls_abs_structure_details 'Flack H D (1983), Acta Cryst. A39, 876-881'
_refine_ls_abs_structure_Flack 0.216(10)
_refine_ls_extinction_coef 0.00027(4)
_refine_ls_extinction_expression Fc^*^=kFc[1+0.001xFc^2^\l^3^/sin(2\q)]^-1/4^
_refine_ls_extinction_method SHELXL
_refine_ls_goodness_of_fit_ref 1.049
_refine_ls_matrix_type full
_refine_ls_number_parameters 129
_refine_ls_number_reflns 4214
_refine_ls_number_restraints 0
_refine_ls_restrained_S_all 1.049
_refine_ls_R_factor_all 0.0649
_refine_ls_R_factor_gt 0.0498
_refine_ls_shift/su_max 0.000
_refine_ls_shift/su_mean 0.000
_refine_ls_structure_factor_coef Fsqd
_refine_ls_weighting_details 'calc w=1/[\s^2^(Fo^2^)+(0.0503P)^2^+20.5245P] where P=(Fo^2^+2Fc^2^)/3'
_refine_ls_weighting_scheme calc
_refine_ls_wR_factor_gt 0.1047
_refine_ls_wR_factor_ref 0.1122
_reflns_number_gt 3542
_reflns_number_total 4214
_reflns_threshold_expression >2sigma(I)
_cod_data_source_file cm401817r_si_002.cif
_cod_data_source_block cs2hgsn3se8
_cod_original_sg_symbol_H-M P2(1)2(1)2(1)
_cod_database_code 4001815

loop_
_symmetry_equiv_pos_as_xyz
'x, y, z'
'-x+1/2, -y, z+1/2'
'-x, y+1/2, -z+1/2'
'x+1/2, -y+1/2, -z'

loop_
_atom_site_label
_atom_site_type_symbol
_atom_site_fract_x
_atom_site_fract_y
_atom_site_fract_z
_atom_site_U_iso_or_equiv
_atom_site_adp_type
_atom_site_occupancy
_atom_site_symmetry_multiplicity
_atom_site_calc_flag
Se1 Se 0.0270(2) 0.12189(14) 0.27091(8) 0.0379(4) Uani 1 1 d
Se2 Se 0.0354(2) 0.13181(13) 0.04082(8) 0.0339(3) Uani 1 1 d
Se3 Se 0.23452(18) 0.36847(11) 0.34068(7) 0.0322(3) Uani 1 1 d
Se4 Se 0.23756(18) 0.13978(10) 0.64819(7) 0.0297(3) Uani 1 1 d
Se5 Se 0.2431(2) 0.35713(11) 0.14434(7) 0.0357(3) Uani 1 1 d
Se6 Se 0.2638(2) 0.62182(11) 0.04742(6) 0.0329(3) Uani 1 1 d
Se7 Se 0.4873(2) 0.10591(13) 0.26193(8) 0.0349(3) Uani 1 1 d
Se8 Se 0.4941(2) 0.11645(13) 0.05040(8) 0.0330(3) Uani 1 1 d
Sn1 Sn 0.23821(14) 0.55360(7) 0.17768(4) 0.0283(2) Uani 1 1 d
Sn2 Sn 0.26738(13) 0.42555(7) 0.01528(4) 0.0266(2) Uani 1 1 d
Sn3 Sn 0.48996(11) 0.47980(7) 0.34694(5) 0.02549(18) Uani 1 1 d
Cs1 Cs 0.25116(17) 0.12417(8) 0.45015(5) 0.0440(2) Uani 1 1 d
Cs2 Cs 0.75984(17) 0.31677(8) 0.15839(5) 0.0493(2) Uani 1 1 d
Hg Hg 0.01894(7) 0.00273(5) 0.15281(3) 0.03661(13) Uani 1 1 d

loop_
_atom_site_aniso_label
_atom_site_aniso_U_11
_atom_site_aniso_U_22
_atom_site_aniso_U_33
_atom_site_aniso_U_23
_atom_site_aniso_U_13
_atom_site_aniso_U_12
Se1 0.0339(7) 0.0519(9) 0.0279(7) -0.0065(6) 0.0055(6) -0.0114(7)
Se2 0.0339(7) 0.0365(7) 0.0313(7) 0.0054(6) -0.0051(6) -0.0075(6)
Se3 0.0301(6) 0.0333(6) 0.0330(6) 0.0022(5) -0.0013(7) -0.0030(6)
Se4 0.0312(6) 0.0268(6) 0.0310(6) 0.0007(5) -0.0001(7) -0.0012(6)
Se5 0.0523(8) 0.0328(6) 0.0218(5) 0.0036(5) 0.0009(8) -0.0018(8)
Se6 0.0489(8) 0.0283(6) 0.0214(5) 0.0013(5) 0.0005(7) 0.0006(7)
Se7 0.0315(7) 0.0465(8) 0.0266(6) -0.0078(6) -0.0038(6) 0.0079(7)
Se8 0.0321(7) 0.0398(7) 0.0272(6) 0.0068(5) 0.0049(6) 0.0065(7)
Sn1 0.0294(4) 0.0374(5) 0.0182(3) -0.0035(3) -0.0014(4) 0.0018(5)
Sn2 0.0307(5) 0.0320(4) 0.0172(3) -0.0017(3) -0.0009(4) 0.0005(4)
Sn3 0.0256(4) 0.0298(4) 0.0211(3) -0.0001(4) 0.0007(4) -0.0002(4)
Cs1 0.0538(6) 0.0465(5) 0.0317(4) -0.0021(4) -0.0014(5) 0.0022(6)
Cs2 0.0626(6) 0.0483(5) 0.0372(4) -0.0025(4) 0.0029(7) 0.0000(6)
Hg 0.0347(3) 0.0449(3) 0.0302(2) 0.0013(3) 0.0006(3) 0.0035(3)

loop_
_atom_type_symbol
_atom_type_description
_atom_type_scat_dispersion_real
_atom_type_scat_dispersion_imag
_atom_type_scat_source
Se Se -0.0929 2.2259 'International Tables Vol C Tables 4.2.6.8 and 6.1.1.4'
Sn Sn -0.6537 1.4246 'International Tables Vol C Tables 4.2.6.8 and 6.1.1.4'
Cs Cs -0.3680 2.1192 'International Tables Vol C Tables 4.2.6.8 and 6.1.1.4'
Hg Hg -2.3894 9.2266 'International Tables Vol C Tables 4.2.6.8 and 6.1.1.4'

loop_
_geom_angle_atom_site_label_1
_geom_angle_atom_site_label_2
_geom_angle_atom_site_label_3
_geom_angle
_geom_angle_site_symmetry_1
_geom_angle_site_symmetry_3
Sn1 Se1 Hg 95.66(6) 3_545 .
Sn1 Se1 Cs1 93.63(5) 3_545 .
Hg Se1 Cs1 137.87(7) . .
Sn1 Se1 Cs2 88.06(5) 3_545 1_455
Hg Se1 Cs2 84.55(4) . 1_455
Cs1 Se1 Cs2 136.84(5) . 1_455
Sn2 Se2 Hg 96.10(6) 4_455 .
Sn2 Se2 Cs2 86.03(5) 4_455 1_455
Hg Se2 Cs2 84.52(4) . 1_455
Sn2 Se2 Cs1 87.03(5) 4_455 2_554
Hg Se2 Cs1 81.40(4) . 2_554
Cs2 Se2 Cs1 163.55(5) 1_455 2_554
Sn2 Se2 Cs2 92.26(5) 4_455 4_455
Hg Se2 Cs2 144.71(6) . 4_455
Cs2 Se2 Cs2 130.33(4) 1_455 4_455
Cs1 Se2 Cs2 64.83(3) 2_554 4_455
Sn3 Se3 Hg 104.69(5) . 3
Sn3 Se3 Cs1 114.99(5) . .
Hg Se3 Cs1 122.79(5) 3 .
Sn3 Se4 Hg 99.13(5) 4_456 2
Sn3 Se4 Cs2 95.45(5) 4_456 4_456
Hg Se4 Cs2 92.06(4) 2 4_456
Sn3 Se4 Cs1 91.53(5) 4_456 .
Hg Se4 Cs1 88.53(4) 2 .
Cs2 Se4 Cs1 172.81(5) 4_456 .
Sn2 Se5 Sn1 84.12(5) . .
Sn2 Se5 Cs2 100.51(6) . 1_455
Sn1 Se5 Cs2 95.56(6) . 1_455
Sn2 Se5 Cs2 91.52(6) . .
Sn1 Se5 Cs2 96.89(6) . .
Cs2 Se5 Cs2 163.50(5) 1_455 .
Sn2 Se6 Sn1 83.86(5) . .
Sn2 Se6 Cs1 137.25(5) . 2_564
Sn1 Se6 Cs1 138.50(5) . 2_564
Sn2 Se6 Cs1 89.96(6) . 3_655
Sn1 Se6 Cs1 94.04(6) . 3_655
Cs1 Se6 Cs1 91.79(4) 2_564 3_655
Sn2 Se6 Cs1 91.18(6) . 3
Sn1 Se6 Cs1 85.02(5) . 3
Cs1 Se6 Cs1 88.10(4) 2_564 3
Cs1 Se6 Cs1 178.44(5) 3_655 3
Sn1 Se7 Sn3 97.12(6) 3_645 3_645
Sn1 Se7 Cs2 85.55(5) 3_645 .
Sn3 Se7 Cs2 90.03(5) 3_645 .
Sn1 Se7 Cs1 91.79(5) 3_645 .
Sn3 Se7 Cs1 139.22(7) 3_645 .
Cs2 Se7 Cs1 130.43(5) . .
Sn2 Se8 Sn3 99.89(6) 4 3_645
Sn2 Se8 Cs2 85.51(5) 4 .
Sn3 Se8 Cs2 91.83(5) 3_645 .
Sn2 Se8 Cs1 91.78(5) 4 2_554
Sn3 Se8 Cs1 81.80(5) 3_645 2_554
Cs2 Se8 Cs1 172.55(5) . 2_554
Se1 Sn1 Se7 117.96(6) 3 3_655
Se1 Sn1 Se5 116.55(7) 3 .
Se7 Sn1 Se5 110.32(7) 3_655 .
Se1 Sn1 Se6 108.20(7) 3 .
Se7 Sn1 Se6 105.02(6) 3_655 .
Se5 Sn1 Se6 95.65(5) . .
Se1 Sn1 Cs2 58.86(5) 3 3_655
Se7 Sn1 Cs2 60.40(4) 3_655 3_655
Se5 Sn1 Cs2 151.58(4) . 3_655
Se6 Sn1 Cs2 112.57(4) . 3_655
Se2 Sn2 Se8 117.92(6) 4 4_455
Se2 Sn2 Se5 111.05(7) 4 .
Se8 Sn2 Se5 108.32(6) 4_455 .
Se2 Sn2 Se6 113.15(7) 4 .
Se8 Sn2 Se6 107.82(7) 4_455 .
Se5 Sn2 Se6 96.37(5) . .
Se2 Sn2 Cs2 60.29(5) 4 4_455
Se8 Sn2 Cs2 59.80(4) 4_455 4_455
Se5 Sn2 Cs2 116.31(4) . 4_455
Se6 Sn2 Cs2 147.08(4) . 4_455
Se3 Sn3 Se4 107.51(6) . 4_556
Se3 Sn3 Se8 117.30(6) . 3_655
Se4 Sn3 Se8 110.18(6) 4_556 3_655
Se3 Sn3 Se7 111.96(6) . 3_655
Se4 Sn3 Se7 110.58(6) 4_556 3_655
Se8 Sn3 Se7 99.12(6) 3_655 3_655
Se3 Sn3 Cs1 104.44(4) . 4_556
Se4 Sn3 Cs1 54.97(4) 4_556 4_556
Se8 Sn3 Cs1 63.61(4) 3_655 4_556
Se7 Sn3 Cs1 143.58(5) 3_655 4_556
Se4 Cs1 Se6 57.62(3) . 2_565
Se4 Cs1 Se3 120.07(4) . .
Se6 Cs1 Se3 62.49(3) 2_565 .
Se4 Cs1 Se1 150.11(5) . .
Se6 Cs1 Se1 114.99(5) 2_565 .
Se3 Cs1 Se1 60.41(4) . .
Se4 Cs1 Se6 91.03(4) . 3_645
Se6 Cs1 Se6 91.90(4) 2_565 3_645
Se3 Cs1 Se6 92.78(4) . 3_645
Se1 Cs1 Se6 118.78(4) . 3_645
Se4 Cs1 Se7 153.53(5) . .
Se6 Cs1 Se7 119.74(4) 2_565 .
Se3 Cs1 Se7 65.37(4) . .
Se1 Cs1 Se7 56.34(3) . .
Se6 Cs1 Se7 62.50(4) 3_645 .
Se4 Cs1 Se2 68.82(3) . 2
Se6 Cs1 Se2 120.79(4) 2_565 2
Se3 Cs1 Se2 156.51(5) . 2
Se1 Cs1 Se2 124.07(4) . 2
Se6 Cs1 Se2 64.46(4) 3_645 2
Se7 Cs1 Se2 97.03(4) . 2
Se4 Cs1 Se8 64.53(3) . 2
Se6 Cs1 Se8 114.52(4) 2_565 2
Se3 Cs1 Se8 149.35(5) . 2
Se1 Cs1 Se8 99.92(4) . 2
Se6 Cs1 Se8 117.83(4) 3_645 2
Se7 Cs1 Se8 125.74(4) . 2
Se2 Cs1 Se8 53.53(3) 2 2
Se4 Cs1 Se6 87.71(4) . 3_545
Se6 Cs1 Se6 88.21(4) 2_565 3_545
Se3 Cs1 Se6 88.66(4) . 3_545
Se1 Cs1 Se6 62.52(4) . 3_545
Se6 Cs1 Se6 178.44(5) 3_645 3_545
Se7 Cs1 Se6 118.74(4) . 3_545
Se2 Cs1 Se6 114.18(4) 2 3_545
Se8 Cs1 Se6 60.76(3) 2 3_545
Se4 Cs1 Cs2 120.35(3) . 3_645
Se6 Cs1 Cs2 176.44(5) 2_565 3_645
Se3 Cs1 Cs2 119.34(3) . 3_645
Se1 Cs1 Cs2 65.10(4) . 3_645
Se6 Cs1 Cs2 91.05(4) 3_645 3_645
Se7 Cs1 Cs2 63.49(3) . 3_645
Se2 Cs1 Cs2 58.97(3) 2 3_645
Se8 Cs1 Cs2 62.25(3) 2 3_645
Se6 Cs1 Cs2 88.78(3) 3_545 3_645
Se4 Cs1 Hg 36.20(2) . 2
Se6 Cs1 Hg 85.18(3) 2_565 2
Se3 Cs1 Hg 140.80(4) . 2
Se1 Cs1 Hg 158.39(4) . 2
Se6 Cs1 Hg 65.19(3) 3_645 2
Se7 Cs1 Hg 121.74(4) . 2
Se2 Cs1 Hg 35.79(2) 2 2
Se8 Cs1 Hg 62.68(3) 2 2
Se6 Cs1 Hg 113.27(3) 3_545 2
Cs2 Cs1 Hg 94.27(3) 3_645 2
Se4 Cs1 Sn3 33.50(3) . 4_456
Se6 Cs1 Sn3 80.30(3) 2_565 4_456
Se3 Cs1 Sn3 133.46(4) . 4_456
Se1 Cs1 Sn3 121.30(4) . 4_456
Se6 Cs1 Sn3 116.65(3) 3_645 4_456
Se7 Cs1 Sn3 159.59(4) . 4_456
Se2 Cs1 Sn3 66.88(3) 2 4_456
Se8 Cs1 Sn3 34.59(3) 2 4_456
Se6 Cs1 Sn3 61.83(3) 3_545 4_456
Cs2 Cs1 Sn3 96.60(3) 3_645 4_456
Hg Cs1 Sn3 51.583(17) 2 4_456
Se4 Cs2 Se8 125.85(4) 4_556 .
Se4 Cs2 Se1 65.82(4) 4_556 1_655
Se8 Cs2 Se1 99.14(4) . 1_655
Se4 Cs2 Se5 95.42(4) 4_556 1_655
Se8 Cs2 Se5 126.27(4) . 1_655
Se1 Cs2 Se5 65.10(4) 1_655 1_655
Se4 Cs2 Se2 132.42(5) 4_556 1_655
Se8 Cs2 Se2 67.50(4) . 1_655
Se1 Cs2 Se2 66.96(4) 1_655 1_655
Se5 Cs2 Se2 58.99(4) 1_655 1_655
Se4 Cs2 Se7 66.08(3) 4_556 .
Se8 Cs2 Se7 60.48(3) . .
Se1 Cs2 Se7 66.62(4) 1_655 .
Se5 Cs2 Se7 131.69(4) 1_655 .
Se2 Cs2 Se7 99.96(4) 1_655 .
Se4 Cs2 Se5 89.74(4) 4_556 .
Se8 Cs2 Se5 60.55(4) . .
Se1 Cs2 Se5 130.96(4) 1_655 .
Se5 Cs2 Se5 163.50(5) 1_655 .
Se2 Cs2 Se5 126.68(4) 1_655 .
Se7 Cs2 Se5 64.62(4) . .
Se4 Cs2 Se2 146.51(5) 4_556 4
Se8 Cs2 Se2 53.67(3) . 4
Se1 Cs2 Se2 144.63(4) 1_655 4
Se5 Cs2 Se2 110.06(4) 1_655 4
Se2 Cs2 Se2 80.53(3) 1_655 4
Se7 Cs2 Se2 107.80(4) . 4
Se5 Cs2 Se2 60.02(3) . 4
Se4 Cs2 Cs1 108.52(3) 4_556 3_655
Se8 Cs2 Cs1 109.59(4) . 3_655
Se1 Cs2 Cs1 145.72(5) 1_655 3_655
Se5 Cs2 Cs1 82.62(3) 1_655 3_655
Se2 Cs2 Cs1 106.87(4) 1_655 3_655
Se7 Cs2 Cs1 144.69(5) . 3_655
Se5 Cs2 Cs1 80.88(3) . 3_655
Se2 Cs2 Cs1 56.20(3) 4 3_655
Se4 Cs2 Sn2 145.06(4) 4_556 4
Se8 Cs2 Sn2 34.69(3) . 4
Se1 Cs2 Sn2 86.71(3) 1_655 4
Se5 Cs2 Sn2 91.67(3) 1_655 4
Se2 Cs2 Sn2 33.68(3) 1_655 4
Se7 Cs2 Sn2 83.80(3) . 4
Se5 Cs2 Sn2 93.04(3) . 4
Se2 Cs2 Sn2 57.99(3) 4 4
Cs1 Cs2 Sn2 106.31(3) 3_655 4
Se4 Cs2 Hg 100.35(3) 4_556 1_655
Se8 Cs2 Hg 69.73(3) . 1_655
Se1 Cs2 Hg 36.26(3) 1_655 1_655
Se5 Cs2 Hg 70.27(3) 1_655 1_655
Se2 Cs2 Hg 36.04(3) 1_655 1_655
Se7 Cs2 Hg 70.09(3) . 1_655
Se5 Cs2 Hg 124.22(3) . 1_655
Se2 Cs2 Hg 108.37(3) 4 1_655
Cs1 Cs2 Hg 141.97(3) 3_655 1_655
Sn2 Cs2 Hg 50.517(19) 4 1_655
Se4 Cs2 Sn1 56.43(3) 4_556 3_645
Se8 Cs2 Sn1 82.26(3) . 3_645
Se1 Cs2 Sn1 33.08(3) 1_655 3_645
Se5 Cs2 Sn1 98.02(3) 1_655 3_645
Se2 Cs2 Sn1 86.00(3) 1_655 3_645
Se7 Cs2 Sn1 34.05(3) . 3_645
Se5 Cs2 Sn1 97.89(3) . 3_645
Se2 Cs2 Sn1 135.80(4) 4 3_645
Cs1 Cs2 Sn1 164.95(3) 3_655 3_645
Sn2 Cs2 Sn1 88.72(2) 4 3_645
Hg Cs2 Sn1 50.014(19) 1_655 3_645
Se3 Hg Se4 96.70(5) 3_545 2_554
Se3 Hg Se2 118.19(5) 3_545 .
Se4 Hg Se2 111.15(5) 2_554 .
Se3 Hg Se1 110.31(5) 3_545 .
Se4 Hg Se1 113.37(5) 2_554 .
Se2 Hg Se1 107.10(5) . .
Se3 Hg Cs1 96.70(4) 3_545 2_554
Se4 Hg Cs1 55.28(3) 2_554 2_554
Se2 Hg Cs1 62.81(4) . 2_554
Se1 Hg Cs1 152.29(4) . 2_554
Se3 Hg Cs2 102.90(4) 3_545 1_455
Se4 Hg Cs2 160.40(4) 2_554 1_455
Se2 Hg Cs2 59.44(4) . 1_455
Se1 Hg Cs2 59.19(4) . 1_455
Cs1 Hg Cs2 121.68(2) 2_554 1_455
Se3 Hg Cs2 85.66(4) 3_545 3_645
Se4 Hg Cs2 52.61(3) 2_554 3_645
Se2 Hg Cs2 154.29(4) . 3_645
Se1 Hg Cs2 69.68(4) . 3_645
Cs1 Hg Cs2 107.58(2) 2_554 3_645
Cs2 Hg Cs2 128.04(2) 1_455 3_645

loop_
_geom_bond_atom_site_label_1
_geom_bond_atom_site_label_2
_geom_bond_distance
_geom_bond_site_symmetry_2
Se1 Sn1 2.4634(19) 3_545
Se1 Hg 2.6598(17) .
Se1 Cs1 3.7672(18) .
Se1 Cs2 3.863(2) 1_455
Se2 Sn2 2.4726(19) 4_455
Se2 Hg 2.6457(17) .
Se2 Cs2 3.873(2) 1_455
Se2 Cs1 4.024(2) 2_554
Se2 Cs2 4.1501(19) 4_455
Se3 Sn3 2.4686(16) .
Se3 Hg 2.6336(15) 3
Se3 Cs1 3.7027(17) .
Se4 Sn3 2.4794(16) 4_456
Se4 Hg 2.6427(15) 2
Se4 Cs2 3.6317(16) 4_456
Se4 Cs1 3.6781(16) .
Se5 Sn2 2.5518(14) .
Se5 Sn1 2.5644(17) .
Se5 Cs2 3.870(2) 1_455
Se5 Cs2 4.132(2) .
Se6 Sn2 2.5565(16) .
Se6 Sn1 2.5727(15) .
Se6 Cs1 3.6900(16) 2_564
Se6 Cs1 3.841(2) 3_655
Se6 Cs1 4.079(2) 3
Se7 Sn1 2.5331(19) 3_645
Se7 Sn3 2.5800(18) 3_645
Se7 Cs2 3.934(2) .
Se7 Cs1 3.9656(18) .
Se8 Sn2 2.5394(18) 4
Se8 Sn3 2.5755(17) 3_645
Se8 Cs2 3.857(2) .
Se8 Cs1 4.064(2) 2_554
Sn1 Se1 2.4635(19) 3
Sn1 Se7 2.5332(19) 3_655
Sn1 Cs2 4.5105(14) 3_655
Sn2 Se2 2.4726(19) 4
Sn2 Se8 2.5394(18) 4_455
Sn2 Cs2 4.4484(13) 4_455
Sn3 Se4 2.4794(16) 4_556
Sn3 Se8 2.5755(18) 3_655
Sn3 Se7 2.5800(18) 3_655
Sn3 Cs1 4.4902(14) 4_556
Cs1 Se6 3.6900(16) 2_565
Cs1 Se6 3.841(2) 3_645
Cs1 Se2 4.024(2) 2
Cs1 Se8 4.064(2) 2
Cs1 Se6 4.079(2) 3_545
Cs1 Cs2 4.3834(15) 3_645
Cs1 Hg 4.4735(12) 2
Cs1 Sn3 4.4902(14) 4_456
Cs2 Se4 3.6317(16) 4_556
Cs2 Se1 3.863(2) 1_655
Cs2 Se5 3.870(2) 1_655
Cs2 Se2 3.873(2) 1_655
Cs2 Se2 4.1501(19) 4
Cs2 Cs1 4.3835(15) 3_655
Cs2 Sn2 4.4484(13) 4
Cs2 Hg 4.4769(13) 1_655
Cs2 Sn1 4.5105(14) 3_645
Hg Se3 2.6336(15) 3_545
Hg Se4 2.6427(15) 2_554
Hg Cs1 4.4735(12) 2_554
Hg Cs2 4.4769(13) 1_455
Hg Cs2 4.5678(13) 3_645
